data_2232469
loop_
_publ_author_name
'Shahverdizadeh, Gholam Hossein'
'Ng, Seik Weng'
'Tiekink, Edward R. T.'
'Mirtamizdoust, Babak'

_publ_section_title
;
 <i>catena</i>-Poly[[lead(II)-\m-(2-oxidobenzaldehyde
 isonicotinoylhydrazonato)] methanol monosolvate]
;
_journal_coeditor_code SU2329
_journal_issue 11
_journal_name_full 'Acta Crystallographica Section E'
_journal_page_first m1583
_journal_paper_doi 10.1107/S1600536811043078
_journal_volume 67
_journal_year 2011
_chemical_formula_iupac '[Pb (C13 H9 N3 O2)], C H4 O'
_chemical_formula_moiety 'C13 H9 N3 O2 Pb, C H4 O'
_chemical_formula_sum 'C14 H13 N3 O3 Pb'
_chemical_formula_weight 478.46
_chemical_name_systematic
;
<i>catena</i>-Poly[[lead(II)-\m-(2-oxidobenzaldehyde
isonicotinoylhydrazonato)] methanol monosolvate]
;
_space_group_IT_number 148
_symmetry_cell_setting hexagonal
_symmetry_space_group_name_Hall '-R 3'
_symmetry_space_group_name_H-M 'R -3 :H'
_atom_sites_solution_hydrogens geom
_atom_sites_solution_primary direct
_atom_sites_solution_secondary difmap
_audit_creation_method SHELXL-97
_cell_angle_alpha 90.00
_cell_angle_beta 90.00
_cell_angle_gamma 120.00
_cell_formula_units_Z 18
_cell_length_a 28.6702(5)
_cell_length_b 28.6702(5)
_cell_length_c 9.0146(2)
_cell_measurement_reflns_used 12065
_cell_measurement_temperature 100(2)
_cell_measurement_theta_max 29.2941
_cell_measurement_theta_min 2.3988
_cell_volume 6417.1(2)
_computing_cell_refinement 'CrysAlis PRO (Agilent, 2010)'
_computing_data_collection 'CrysAlis PRO (Agilent, 2010)'
_computing_data_reduction 'CrysAlis PRO (Agilent, 2010)'
_computing_molecular_graphics
;
ORTEP-3 (Farrugia, 1997) and DIAMOND (Brandenburg, 2006)
;
_computing_publication_material 'publCIF (Westrip, 2010)'
_computing_structure_refinement 'SHELXL97 (Sheldrick, 2008)'
_computing_structure_solution 'SHELXS97 (Sheldrick, 2008)'
_diffrn_ambient_temperature 100(2)
_diffrn_detector_area_resol_mean 10.4041
_diffrn_measured_fraction_theta_full 1.000
_diffrn_measured_fraction_theta_max 1.000
_diffrn_measurement_device_type 'Agilent SuperNova Dual diffractometer with an Atlas detector'
_diffrn_measurement_method \w
_diffrn_radiation_monochromator Mirror
_diffrn_radiation_source 'SuperNova (Cu) X-ray Source'
_diffrn_radiation_type MoK\a
_diffrn_radiation_wavelength 0.71073
_diffrn_reflns_av_R_equivalents 0.0264
_diffrn_reflns_av_sigmaI/netI 0.0169
_diffrn_reflns_limit_h_max 35
_diffrn_reflns_limit_h_min -35
_diffrn_reflns_limit_k_max 35
_diffrn_reflns_limit_k_min -35
_diffrn_reflns_limit_l_max 11
_diffrn_reflns_limit_l_min -11
_diffrn_reflns_number 17626
_diffrn_reflns_theta_full 26.50
_diffrn_reflns_theta_max 26.50
_diffrn_reflns_theta_min 2.40
_diffrn_standards_decay_% 0
_diffrn_standards_interval_count 0
_diffrn_standards_interval_time 0
_diffrn_standards_number 0
_exptl_absorpt_coefficient_mu 11.844
_exptl_absorpt_correction_T_max 1.0000
_exptl_absorpt_correction_T_min 0.34874
_exptl_absorpt_correction_type multi-scan
_exptl_absorpt_process_details '(CrysAlis PRO; Agilent, 2010)'
_exptl_crystal_colour colourless
_exptl_crystal_density_diffrn 2.229
_exptl_crystal_density_method 'not measured'
_exptl_crystal_description prism
_exptl_crystal_F_000 4032
_exptl_crystal_size_max 0.20
_exptl_crystal_size_mid 0.15
_exptl_crystal_size_min 0.10
_refine_diff_density_max 0.950
_refine_diff_density_min -0.600
_refine_ls_extinction_method none
_refine_ls_goodness_of_fit_ref 1.108
_refine_ls_hydrogen_treatment constr
_refine_ls_matrix_type full
_refine_ls_number_parameters 193
_refine_ls_number_reflns 2958
_refine_ls_number_restraints 0
_refine_ls_restrained_S_all 1.108
_refine_ls_R_factor_all 0.0161
_refine_ls_R_factor_gt 0.0146
_refine_ls_shift/su_max 0.005
_refine_ls_shift/su_mean 0.000
_refine_ls_structure_factor_coef Fsqd
_refine_ls_weighting_details 'calc w=1/[\s^2^(Fo^2^)+(0.0114P)^2^+19.9099P] where P=(Fo^2^+2Fc^2^)/3'
_refine_ls_weighting_scheme calc
_refine_ls_wR_factor_gt 0.0318
_refine_ls_wR_factor_ref 0.0322
_reflns_number_gt 2816
_reflns_number_total 2958
_reflns_threshold_expression I>2\s(I)
_cod_data_source_file su2329.cif
_cod_data_source_block I
_cod_original_cell_volume 6417.1(3)
_cod_original_sg_symbol_H-M 'R -3'
_cod_database_code 2232469
_cod_database_fobs_code 2232469

loop_
_symmetry_equiv_pos_as_xyz
'x, y, z'
'-y, x-y, z'
'-x+y, -x, z'
'x+2/3, y+1/3, z+1/3'
'-y+2/3, x-y+1/3, z+1/3'
'-x+y+2/3, -x+1/3, z+1/3'
'x+1/3, y+2/3, z+2/3'
'-y+1/3, x-y+2/3, z+2/3'
'-x+y+1/3, -x+2/3, z+2/3'
'-x, -y, -z'
'y, -x+y, -z'
'x-y, x, -z'
'-x+2/3, -y+1/3, -z+1/3'
'y+2/3, -x+y+1/3, -z+1/3'
'x-y+2/3, x+1/3, -z+1/3'
'-x+1/3, -y+2/3, -z+2/3'
'y+1/3, -x+y+2/3, -z+2/3'
'x-y+1/3, x+2/3, -z+2/3'

loop_
_atom_site_type_symbol
_atom_site_label
_atom_site_fract_x
_atom_site_fract_y
_atom_site_fract_z
_atom_site_U_iso_or_equiv
_atom_site_adp_type
_atom_site_calc_flag
_atom_site_refinement_flags
_atom_site_occupancy
_atom_site_symmetry_multiplicity
Pb Pb 0.172066(4) 0.851864(4) 1.061072(10) 0.01156(4) Uani d . 1 1
O O1 0.09837(8) 0.86813(8) 1.0476(2) 0.0186(4) Uani d . 1 1
O O2 0.25307(7) 0.88497(8) 1.19856(19) 0.0147(4) Uani d . 1 1
O O3 0.08109(8) 0.83045(11) 0.7716(2) 0.0318(6) Uani d . 1 1
H H3o 0.0854 0.8444 0.8561 0.051(12) Uiso calc R 1 1
N N1 0.17051(9) 0.89277(9) 1.2955(2) 0.0119(4) Uani d . 1 1
N N2 0.21170(9) 0.90223(9) 1.3966(2) 0.0118(5) Uani d . 1 1
N N3 0.39001(9) 0.94432(9) 1.6044(2) 0.0152(5) Uani d . 1 1
C C1 0.07467(11) 0.88735(11) 1.1315(3) 0.0144(6) Uani d . 1 1
C C2 0.03012(11) 0.89079(11) 1.0785(3) 0.0189(6) Uani d . 1 1
H H2 0.0177 0.8792 0.9803 0.023 Uiso calc R 1 1
C C3 0.00415(12) 0.91040(12) 1.1650(3) 0.0227(6) Uani d . 1 1
H H3 -0.0252 0.9129 1.1248 0.027 Uiso calc R 1 1
C C4 0.02038(12) 0.92671(13) 1.3109(3) 0.0242(7) Uani d . 1 1
H H4 0.0025 0.9403 1.3702 0.029 Uiso calc R 1 1
C C5 0.06267(12) 0.92271(12) 1.3669(3) 0.0207(6) Uani d . 1 1
H H5 0.0733 0.9330 1.4669 0.025 Uiso calc R 1 1
C C6 0.09089(11) 0.90384(11) 1.2809(3) 0.0145(6) Uani d . 1 1
C C7 0.13591(11) 0.90432(11) 1.3515(3) 0.0141(5) Uani d . 1 1
H H7 0.1411 0.9145 1.4531 0.017 Uiso calc R 1 1
C C8 0.25097(10) 0.89833(10) 1.3328(3) 0.0119(5) Uani d . 1 1
C C9 0.38059(11) 0.91341(11) 1.4841(3) 0.0146(5) Uani d . 1 1
H H9 0.4057 0.9022 1.4592 0.017 Uiso calc R 1 1
C C10 0.33565(10) 0.89697(10) 1.3940(3) 0.0130(5) Uani d . 1 1
H H10 0.3306 0.8756 1.3084 0.016 Uiso calc R 1 1
C C11 0.29821(10) 0.91231(10) 1.4312(3) 0.0116(5) Uani d . 1 1
C C12 0.30750(11) 0.94353(11) 1.5581(3) 0.0170(6) Uani d . 1 1
H H12 0.2822 0.9539 1.5884 0.020 Uiso calc R 1 1
C C13 0.35383(12) 0.95919(12) 1.6392(3) 0.0197(6) Uani d . 1 1
H H13 0.3604 0.9815 1.7235 0.024 Uiso calc R 1 1
C C14 0.02725(13) 0.81018(16) 0.7254(4) 0.0360(9) Uani d . 1 1
H H14A 0.0034 0.7974 0.8120 0.054 Uiso calc R 1 1
H H14B 0.0171 0.7802 0.6562 0.054 Uiso calc R 1 1
H H14C 0.0239 0.8388 0.6759 0.054 Uiso calc R 1 1

loop_
_atom_site_aniso_label
_atom_site_aniso_U_11
_atom_site_aniso_U_22
_atom_site_aniso_U_33
_atom_site_aniso_U_12
_atom_site_aniso_U_13
_atom_site_aniso_U_23
Pb 0.01132(6) 0.01153(6) 0.00909(5) 0.00365(4) -0.00016(3) 0.00041(4)
O1 0.0158(10) 0.0239(11) 0.0158(9) 0.0096(9) -0.0023(8) -0.0010(8)
O2 0.0146(10) 0.0187(10) 0.0091(9) 0.0071(8) -0.0009(7) 0.0003(7)
O3 0.0130(11) 0.0577(16) 0.0209(11) 0.0150(11) -0.0056(9) -0.0155(11)
N1 0.0111(11) 0.0087(11) 0.0128(10) 0.0027(9) -0.0013(9) 0.0011(9)
N2 0.0111(11) 0.0123(11) 0.0116(10) 0.0055(9) -0.0026(9) -0.0009(9)
N3 0.0129(12) 0.0180(12) 0.0151(11) 0.0081(10) -0.0039(9) -0.0016(9)
C1 0.0109(13) 0.0098(13) 0.0179(13) 0.0018(11) 0.0025(11) 0.0044(11)
C2 0.0162(15) 0.0184(15) 0.0186(14) 0.0061(12) -0.0030(11) 0.0027(12)
C3 0.0137(15) 0.0267(17) 0.0297(16) 0.0117(13) -0.0030(12) 0.0052(13)
C4 0.0209(16) 0.0286(17) 0.0282(16) 0.0162(14) 0.0019(13) -0.0006(13)
C5 0.0188(15) 0.0235(16) 0.0198(14) 0.0106(13) 0.0000(12) -0.0007(12)
C6 0.0116(13) 0.0110(13) 0.0180(13) 0.0035(11) 0.0003(11) 0.0029(11)
C7 0.0160(14) 0.0129(13) 0.0113(12) 0.0057(12) 0.0009(11) -0.0011(10)
C8 0.0129(13) 0.0069(12) 0.0137(12) 0.0033(11) 0.0006(10) 0.0022(10)
C9 0.0130(14) 0.0148(14) 0.0169(13) 0.0077(12) 0.0015(11) 0.0020(11)
C10 0.0129(13) 0.0112(13) 0.0124(12) 0.0040(11) 0.0009(10) -0.0001(10)
C11 0.0111(13) 0.0087(12) 0.0132(12) 0.0035(11) 0.0002(10) 0.0010(10)
C12 0.0146(14) 0.0212(15) 0.0183(14) 0.0113(12) -0.0012(11) -0.0049(11)
C13 0.0197(15) 0.0262(16) 0.0175(14) 0.0147(13) -0.0043(12) -0.0086(12)
C14 0.0178(16) 0.061(3) 0.0259(17) 0.0175(17) -0.0050(13) -0.0137(16)

loop_
_atom_type_symbol
_atom_type_description
_atom_type_scat_dispersion_real
_atom_type_scat_dispersion_imag
_atom_type_scat_source
C C 0.0033 0.0016 'International Tables Vol C Tables 4.2.6.8 and 6.1.1.4'
H H 0.0000 0.0000 'International Tables Vol C Tables 4.2.6.8 and 6.1.1.4'
N N 0.0061 0.0033 'International Tables Vol C Tables 4.2.6.8 and 6.1.1.4'
O O 0.0106 0.0060 'International Tables Vol C Tables 4.2.6.8 and 6.1.1.4'
Pb Pb -3.3944 10.1111 'International Tables Vol C Tables 4.2.6.8 and 6.1.1.4'

loop_
_geom_angle_atom_site_label_1
_geom_angle_atom_site_label_2
_geom_angle_atom_site_label_3
_geom_angle_site_symmetry_3
_geom_angle
O2 Pb O1 . 137.27(6)
O2 Pb N1 . 66.59(7)
O1 Pb N1 . 73.59(7)
O2 Pb N3 6_464 83.72(7)
O1 Pb N3 6_464 82.01(7)
N1 Pb N3 6_464 90.94(7)
C1 O1 Pb . 138.69(17)
C8 O2 Pb . 115.50(16)
C14 O3 H3o . 109.5
C7 N1 N2 . 112.0(2)
C7 N1 Pb . 131.62(18)
N2 N1 Pb . 116.13(15)
C8 N2 N1 . 111.8(2)
C9 N3 C13 . 117.9(2)
C9 N3 Pb 8_665 119.49(17)
C13 N3 Pb 8_665 121.59(18)
O1 C1 C2 . 120.8(2)
O1 C1 C6 . 122.2(2)
C2 C1 C6 . 116.9(2)
C3 C2 C1 . 122.0(3)
C3 C2 H2 . 119.0
C1 C2 H2 . 119.0
C2 C3 C4 . 120.8(3)
C2 C3 H3 . 119.6
C4 C3 H3 . 119.6
C5 C4 C3 . 118.7(3)
C5 C4 H4 . 120.6
C3 C4 H4 . 120.6
C4 C5 C6 . 122.1(3)
C4 C5 H5 . 119.0
C6 C5 H5 . 119.0
C5 C6 C1 . 119.5(3)
C5 C6 C7 . 116.0(2)
C1 C6 C7 . 124.5(2)
N1 C7 C6 . 128.7(2)
N1 C7 H7 . 115.6
C6 C7 H7 . 115.6
O2 C8 N2 . 127.5(2)
O2 C8 C11 . 118.0(2)
N2 C8 C11 . 114.6(2)
N3 C9 C10 . 122.9(3)
N3 C9 H9 . 118.6
C10 C9 H9 . 118.6
C11 C10 C9 . 118.9(2)
C11 C10 H10 . 120.6
C9 C10 H10 . 120.6
C10 C11 C12 . 118.2(2)
C10 C11 C8 . 120.7(2)
C12 C11 C8 . 121.0(2)
C13 C12 C11 . 119.2(3)
C13 C12 H12 . 120.4
C11 C12 H12 . 120.4
N3 C13 C12 . 123.0(3)
N3 C13 H13 . 118.5
C12 C13 H13 . 118.5
O3 C14 H14A . 109.5
O3 C14 H14B . 109.5
H14A C14 H14B . 109.5
O3 C14 H14C . 109.5
H14A C14 H14C . 109.5
H14B C14 H14C . 109.5

loop_
_geom_bond_atom_site_label_1
_geom_bond_atom_site_label_2
_geom_bond_site_symmetry_2
_geom_bond_distance
Pb O1 . 2.3837(19)
Pb O2 . 2.3721(18)
Pb N1 . 2.428(2)
Pb N3 6_464 2.530(2)
O1 C1 . 1.308(3)
O2 C8 . 1.280(3)
O3 C14 . 1.413(4)
O3 H3o . 0.8400
N1 C7 . 1.295(3)
N1 N2 . 1.406(3)
N2 C8 . 1.318(3)
N3 C9 . 1.340(3)
N3 C13 . 1.341(4)
N3 Pb 8_665 2.530(2)
C1 C2 . 1.412(4)
C1 C6 . 1.426(4)
C2 C3 . 1.377(4)
C2 H2 . 0.9500
C3 C4 . 1.395(4)
C3 H3 . 0.9500
C4 C5 . 1.370(4)
C4 H4 . 0.9500
C5 C6 . 1.410(4)
C5 H5 . 0.9500
C6 C7 . 1.433(4)
C7 H7 . 0.9500
C8 C11 . 1.497(4)
C9 C10 . 1.391(4)
C9 H9 . 0.9500
C10 C11 . 1.389(4)
C10 H10 . 0.9500
C11 C12 . 1.393(4)
C12 C13 . 1.380(4)
C12 H12 . 0.9500
C13 H13 . 0.9500
C14 H14A . 0.9800
C14 H14B . 0.9800
C14 H14C . 0.9800

loop_
_geom_hbond_atom_site_label_D
_geom_hbond_atom_site_label_H
_geom_hbond_atom_site_label_A
_geom_hbond_distance_DH
_geom_hbond_distance_HA
_geom_hbond_distance_DA
_geom_hbond_angle_DHA
O3 H3o O1 0.84 1.82 2.659(3) 172

loop_
_geom_torsion_atom_site_label_1
_geom_torsion_atom_site_label_2
_geom_torsion_atom_site_label_3
_geom_torsion_atom_site_label_4
_geom_torsion_site_symmetry_1
_geom_torsion
O2 Pb O1 C1 . -23.4(3)
N1 Pb O1 C1 . -1.6(3)
N3 Pb O1 C1 6_464 -95.0(3)
O1 Pb O2 C8 . 34.3(2)
N1 Pb O2 C8 . 11.55(17)
N3 Pb O2 C8 6_464 105.32(18)
O2 Pb N1 C7 . 172.3(3)
O1 Pb N1 C7 . 8.1(2)
N3 Pb N1 C7 6_464 89.5(2)
O2 Pb N1 N2 . -13.71(15)
O1 Pb N1 N2 . -177.83(18)
N3 Pb N1 N2 6_464 -96.45(17)
C7 N1 N2 C8 . -170.4(2)
Pb N1 N2 C8 . 14.4(3)
Pb O1 C1 C2 . 179.32(19)
Pb O1 C1 C6 . -3.1(4)
O1 C1 C2 C3 . 179.4(3)
C6 C1 C2 C3 . 1.7(4)
C1 C2 C3 C4 . -1.4(5)
C2 C3 C4 C5 . -0.2(5)
C3 C4 C5 C6 . 1.5(5)
C4 C5 C6 C1 . -1.2(4)
C4 C5 C6 C7 . 177.0(3)
O1 C1 C6 C5 . -178.1(3)
C2 C1 C6 C5 . -0.4(4)
O1 C1 C6 C7 . 3.9(4)
C2 C1 C6 C7 . -178.4(3)
N2 N1 C7 C6 . 175.1(3)
Pb N1 C7 C6 . -10.7(4)
C5 C6 C7 N1 . -174.9(3)
C1 C6 C7 N1 . 3.1(5)
Pb O2 C8 N2 . -9.3(3)
Pb O2 C8 C11 . 171.80(17)
N1 N2 C8 O2 . -3.6(4)
N1 N2 C8 C11 . 175.3(2)
C13 N3 C9 C10 . 0.9(4)
Pb N3 C9 C10 8_665 -167.6(2)
N3 C9 C10 C11 . -1.2(4)
C9 C10 C11 C12 . -0.1(4)
C9 C10 C11 C8 . 176.4(2)
O2 C8 C11 C10 . -17.9(4)
N2 C8 C11 C10 . 163.1(2)
O2 C8 C11 C12 . 158.5(2)
N2 C8 C11 C12 . -20.5(4)
C10 C11 C12 C13 . 1.7(4)
C8 C11 C12 C13 . -174.8(3)
C9 N3 C13 C12 . 0.9(4)
Pb N3 C13 C12 8_665 169.1(2)
C11 C12 C13 N3 . -2.2(5)
